data_4089458
loop_
_publ_author_name
'Hlina, Johann'
'Baumgartner, Judith'
'Marschner, Christoph'
'Zark, Patrick'
'M\"uller, Thomas'

_publ_section_title
;
 Coordination Chemistry of Disilylated Germylenes with Group 4
 Metallocenes.
;
_journal_issue 11
_journal_name_full Organometallics
_journal_page_first 3300
_journal_page_last 3308
_journal_paper_doi 10.1021/om400215v
_journal_volume 32
_journal_year 2013
_chemical_formula_sum 'C32 H73 Ge P Si8 Zr'
_chemical_formula_weight 877.40
_space_group_IT_number 2
_space_group_name_Hall '-P 1'
_space_group_name_H-M_alt 'P -1'
_symmetry_cell_setting triclinic
_symmetry_space_group_name_H-M 'P -1'
_atom_sites_solution_hydrogens geom
_atom_sites_solution_primary direct
_atom_sites_solution_secondary difmap
_audit_creation_method SHELXL-97
_cell_angle_alpha 83.87(3)
_cell_angle_beta 84.48(3)
_cell_angle_gamma 65.90(3)
_cell_formula_units_Z 2
_cell_length_a 11.914(2)
_cell_length_b 12.350(3)
_cell_length_c 19.437(4)
_cell_measurement_reflns_used 5084
_cell_measurement_temperature 100(2)
_cell_measurement_theta_max 52.459
_cell_measurement_theta_min 4.377
_cell_volume 2591.3(11)
_computing_cell_refinement 'Bruker XSCANS'
_computing_data_collection 'Bruker XSCANS'
_computing_data_reduction 'Bruker SHELXTL'
_computing_molecular_graphics 'Bruker SHELXTL'
_computing_publication_material 'Bruker SHELXTL'
_computing_structure_refinement 'SHELXL-97 (Sheldrick, 1997)'
_computing_structure_solution 'SHELXS-97 (Sheldrick, 1990)'
_diffrn_ambient_temperature 100(2)
_diffrn_measured_fraction_theta_full 0.990
_diffrn_measured_fraction_theta_max 0.990
_diffrn_measurement_device_type 'SMART APEX''
_diffrn_measurement_method '\w scans'
_diffrn_radiation_monochromator graphite
_diffrn_radiation_source 'fine-focus sealed tube'
_diffrn_radiation_type MoK\a
_diffrn_radiation_wavelength 0.71073
_diffrn_reflns_av_R_equivalents 0.0601
_diffrn_reflns_av_sigmaI/netI 0.1039
_diffrn_reflns_limit_h_max 14
_diffrn_reflns_limit_h_min -14
_diffrn_reflns_limit_k_max 14
_diffrn_reflns_limit_k_min -14
_diffrn_reflns_limit_l_max 23
_diffrn_reflns_limit_l_min -23
_diffrn_reflns_number 18625
_diffrn_reflns_theta_full 25.00
_diffrn_reflns_theta_max 25.00
_diffrn_reflns_theta_min 2.10
_exptl_absorpt_coefficient_mu 1.015
_exptl_absorpt_correction_T_max 0.8075
_exptl_absorpt_correction_T_min 0.6869
_exptl_absorpt_correction_type multi-scan
_exptl_absorpt_process_details SADABS
_exptl_crystal_colour red
_exptl_crystal_density_diffrn 1.124
_exptl_crystal_density_method 'not measured'
_exptl_crystal_description plates
_exptl_crystal_F_000 928
_exptl_crystal_size_max 0.40
_exptl_crystal_size_mid 0.29
_exptl_crystal_size_min 0.22
_refine_diff_density_max 1.259
_refine_diff_density_min -1.472
_refine_diff_density_rms 0.148
_refine_ls_extinction_method none
_refine_ls_goodness_of_fit_ref 1.149
_refine_ls_hydrogen_treatment constr
_refine_ls_matrix_type full
_refine_ls_number_parameters 408
_refine_ls_number_reflns 9038
_refine_ls_number_restraints 12
_refine_ls_restrained_S_all 1.149
_refine_ls_R_factor_all 0.1113
_refine_ls_R_factor_gt 0.0849
_refine_ls_shift/su_max 0.008
_refine_ls_shift/su_mean 0.000
_refine_ls_structure_factor_coef Fsqd
_refine_ls_weighting_details 'calc w=1/[\s^2^(Fo^2^)+(0.0702P)^2^+6.9433P] where P=(Fo^2^+2Fc^2^)/3'
_refine_ls_weighting_scheme calc
_refine_ls_wR_factor_gt 0.1738
_refine_ls_wR_factor_ref 0.1842
_reflns_number_gt 7009
_reflns_number_total 9038
_reflns_threshold_expression >2sigma(I)
_cod_data_source_file om400215v_si_002.cif
_cod_data_source_block 3_822j
_cod_original_cell_volume 2591.4(9)
_cod_original_sg_symbol_H-M P-1
_cod_database_code 4089458

loop_
_symmetry_equiv_pos_as_xyz
'x, y, z'
'-x, -y, -z'

loop_
_atom_site_label
_atom_site_type_symbol
_atom_site_fract_x
_atom_site_fract_y
_atom_site_fract_z
_atom_site_U_iso_or_equiv
_atom_site_adp_type
_atom_site_occupancy
_atom_site_symmetry_multiplicity
_atom_site_calc_flag
_atom_site_refinement_flags
Zr1 Zr 0.27904(6) 0.23064(6) 0.09474(4) 0.00923(19) Uani 1 1 d .
Ge1 Ge 0.18881(7) 0.12747(6) 0.19743(4) 0.0110(2) Uani 1 1 d .
P1 P 0.20655(18) 0.43223(17) 0.16205(11) 0.0174(5) Uani 1 1 d .
Si1 Si -0.02482(19) 0.14662(17) 0.22364(11) 0.0131(4) Uani 1 1 d .
Si2 Si -0.0265(2) 0.06563(19) 0.33982(11) 0.0181(5) Uani 1 1 d .
Si3 Si 0.15772(19) -0.10289(18) 0.34021(11) 0.0158(5) Uani 1 1 d .
Si4 Si 0.30092(18) -0.03277(18) 0.28315(11) 0.0137(5) Uani 1 1 d .
Si5 Si -0.08473(19) 0.04137(18) 0.14927(11) 0.0160(5) Uani 1 1 d .
Si6 Si -0.19431(19) 0.33362(18) 0.22863(11) 0.0176(5) Uani 1 1 d .
Si7 Si 0.45195(19) -0.20228(18) 0.23345(12) 0.0194(5) Uani 1 1 d .
Si8 Si 0.3984(2) 0.0036(2) 0.37334(12) 0.0236(5) Uani 1 1 d .
C1 C 0.2269(7) 0.1810(7) -0.0162(4) 0.0220(18) Uani 1 1 d .
H1 H 0.2821 0.1094 -0.0355 0.026 Uiso 1 1 calc R
C2 C 0.2328(8) 0.2939(7) -0.0302(4) 0.0241(19) Uani 1 1 d .
H2 H 0.2909 0.3124 -0.0605 0.029 Uiso 1 1 calc R
C3 C 0.1348(7) 0.3730(6) 0.0102(4) 0.0166(17) Uani 1 1 d U
H3 H 0.1155 0.4554 0.0115 0.020 Uiso 1 1 calc R
C4 C 0.0711(7) 0.3117(7) 0.0476(4) 0.0189(17) Uani 1 1 d .
H4 H 0.0021 0.3445 0.0792 0.023 Uiso 1 1 calc R
C5 C 0.1260(7) 0.1928(7) 0.0306(4) 0.0192(17) Uani 1 1 d .
H5 H 0.0997 0.1314 0.0477 0.023 Uiso 1 1 calc R
C6 C 0.4756(7) 0.2320(7) 0.1330(5) 0.0238(19) Uani 1 1 d .
H6 H 0.4738 0.2930 0.1595 0.029 Uiso 1 1 calc R
C7 C 0.4852(7) 0.2371(7) 0.0612(5) 0.029(2) Uani 1 1 d .
H7 H 0.4889 0.3006 0.0302 0.035 Uiso 1 1 calc R
C8 C 0.4883(7) 0.1268(7) 0.0440(4) 0.0223(18) Uani 1 1 d .
H8 H 0.4956 0.1030 -0.0017 0.027 Uiso 1 1 calc R
C9 C 0.4789(7) 0.0585(7) 0.1052(4) 0.0205(18) Uani 1 1 d .
H9 H 0.4793 -0.0189 0.1081 0.025 Uiso 1 1 calc R
C10 C 0.4689(6) 0.1261(7) 0.1616(4) 0.0185(17) Uani 1 1 d .
H10 H 0.4595 0.1038 0.2094 0.022 Uiso 1 1 calc R
C11 C 0.0384(7) 0.5176(6) 0.1644(4) 0.0203(18) Uani 1 1 d .
H11A H 0.0130 0.5352 0.1160 0.024 Uiso 1 1 calc R
H11B H -0.0007 0.4657 0.1881 0.024 Uiso 1 1 calc R
C12 C -0.0142(8) 0.6358(7) 0.1999(5) 0.037(2) Uani 1 1 d .
H12A H 0.0186 0.6225 0.2458 0.055 Uiso 1 1 calc R
H12B H -0.1043 0.6655 0.2047 0.055 Uiso 1 1 calc R
H12C H 0.0096 0.6945 0.1716 0.055 Uiso 1 1 calc R
C13 C 0.2701(8) 0.5407(7) 0.1275(5) 0.026(2) Uani 1 1 d .
H13A H 0.2337 0.6099 0.1561 0.031 Uiso 1 1 calc R
H13B H 0.3597 0.5042 0.1338 0.031 Uiso 1 1 calc R
C14 C 0.2515(8) 0.5859(7) 0.0532(4) 0.028(2) Uani 1 1 d U
H14A H 0.2926 0.5197 0.0236 0.042 Uiso 1 1 calc R
H14B H 0.2864 0.6454 0.0418 0.042 Uiso 1 1 calc R
H14C H 0.1631 0.6223 0.0456 0.042 Uiso 1 1 calc R
C15 C 0.2449(8) 0.4192(7) 0.2550(4) 0.0233(19) Uani 1 1 d .
H15A H 0.3334 0.3669 0.2583 0.028 Uiso 1 1 calc R
H15B H 0.2336 0.4990 0.2671 0.028 Uiso 1 1 calc R
C16 C 0.1735(9) 0.3727(8) 0.3083(5) 0.038(2) Uani 1 1 d .
H16A H 0.0871 0.4292 0.3107 0.057 Uiso 1 1 calc R
H16B H 0.2078 0.3623 0.3536 0.057 Uiso 1 1 calc R
H16C H 0.1788 0.2959 0.2957 0.057 Uiso 1 1 calc R
C17 C -0.0227(9) 0.1733(7) 0.4007(4) 0.031(2) Uani 1 1 d .
H17A H -0.1072 0.2262 0.4146 0.046 Uiso 1 1 calc R
H17B H 0.0206 0.2206 0.3772 0.046 Uiso 1 1 calc R
H17C H 0.0203 0.1289 0.4419 0.046 Uiso 1 1 calc R
C18 C 0.1324(8) -0.2139(7) 0.2909(5) 0.028(2) Uani 1 1 d .
H18A H 0.1900 -0.2945 0.3052 0.043 Uiso 1 1 calc R
H18B H 0.1462 -0.1975 0.2411 0.043 Uiso 1 1 calc R
H18C H 0.0477 -0.2074 0.3007 0.043 Uiso 1 1 calc R
C19 C 0.1983(9) -0.1796(8) 0.4298(4) 0.031(2) Uani 1 1 d .
H19A H 0.1392 -0.2143 0.4469 0.047 Uiso 1 1 calc R
H19B H 0.1950 -0.1214 0.4613 0.047 Uiso 1 1 calc R
H19C H 0.2815 -0.2426 0.4273 0.047 Uiso 1 1 calc R
C20 C 0.0513(7) -0.0768(6) 0.1057(4) 0.0212(18) Uani 1 1 d .
H20A H 0.0941 -0.1409 0.1402 0.032 Uiso 1 1 calc R
H20B H 0.1079 -0.0421 0.0838 0.032 Uiso 1 1 calc R
H20C H 0.0227 -0.1089 0.0702 0.032 Uiso 1 1 calc R
C21 C -0.1841(7) -0.0334(7) 0.1952(4) 0.0243(19) Uani 1 1 d .
H21A H -0.2119 -0.0689 0.1613 0.036 Uiso 1 1 calc R
H21B H -0.2557 0.0256 0.2189 0.036 Uiso 1 1 calc R
H21C H -0.1361 -0.0957 0.2292 0.036 Uiso 1 1 calc R
C22 C -0.1791(7) 0.1447(7) 0.0779(4) 0.0235(19) Uani 1 1 d .
H22A H -0.1318 0.1859 0.0517 0.035 Uiso 1 1 calc R
H22B H -0.2554 0.2033 0.0983 0.035 Uiso 1 1 calc R
H22C H -0.1992 0.0986 0.0468 0.035 Uiso 1 1 calc R
C23 C -0.3321(7) 0.2990(7) 0.2582(5) 0.026(2) Uani 1 1 d .
H23A H -0.3214 0.2599 0.3051 0.039 Uiso 1 1 calc R
H23B H -0.3400 0.2462 0.2266 0.039 Uiso 1 1 calc R
H23C H -0.4065 0.3731 0.2582 0.039 Uiso 1 1 calc R
C24 C -0.2369(8) 0.4337(7) 0.1463(4) 0.027(2) Uani 1 1 d .
H24A H -0.3244 0.4869 0.1500 0.040 Uiso 1 1 calc R
H24B H -0.2210 0.3851 0.1069 0.040 Uiso 1 1 calc R
H24C H -0.1873 0.4811 0.1392 0.040 Uiso 1 1 calc R
C25 C -0.1808(7) 0.4294(6) 0.2944(4) 0.0226(19) Uani 1 1 d .
H25A H -0.2122 0.5126 0.2757 0.034 Uiso 1 1 calc R
H25B H -0.0941 0.4029 0.3045 0.034 Uiso 1 1 calc R
H25C H -0.2289 0.4223 0.3372 0.034 Uiso 1 1 calc R
C26 C 0.4062(8) -0.2216(7) 0.1468(4) 0.027(2) Uani 1 1 d .
H26A H 0.3765 -0.1449 0.1194 0.041 Uiso 1 1 calc R
H26B H 0.3406 -0.2509 0.1540 0.041 Uiso 1 1 calc R
H26C H 0.4777 -0.2790 0.1221 0.041 Uiso 1 1 calc R
C27 C 0.4731(8) -0.3427(7) 0.2902(5) 0.036(2) Uani 1 1 d .
H27A H 0.5425 -0.4100 0.2710 0.054 Uiso 1 1 calc R
H27B H 0.3980 -0.3573 0.2919 0.054 Uiso 1 1 calc R
H27C H 0.4897 -0.3334 0.3371 0.054 Uiso 1 1 calc R
C28 C 0.6119(7) -0.2027(8) 0.2220(5) 0.031(2) Uani 1 1 d .
H28A H 0.6396 -0.1992 0.2672 0.047 Uiso 1 1 calc R
H28B H 0.6099 -0.1335 0.1915 0.047 Uiso 1 1 calc R
H28C H 0.6689 -0.2757 0.2013 0.047 Uiso 1 1 calc R
C29 C 0.4952(9) -0.1447(9) 0.4195(5) 0.048(3) Uani 1 1 d .
H29A H 0.5624 -0.1914 0.3876 0.072 Uiso 1 1 calc R
H29B H 0.4435 -0.1884 0.4348 0.072 Uiso 1 1 calc R
H29C H 0.5296 -0.1307 0.4598 0.072 Uiso 1 1 calc R
C30 C 0.5034(8) 0.0808(9) 0.3450(4) 0.034(2) Uani 1 1 d .
H30A H 0.4566 0.1580 0.3209 0.051 Uiso 1 1 calc R
H30B H 0.5700 0.0319 0.3136 0.051 Uiso 1 1 calc R
H30C H 0.5384 0.0928 0.3857 0.051 Uiso 1 1 calc R
C31 C 0.2857(9) 0.0955(9) 0.4408(4) 0.036(2) Uani 1 1 d .
H31A H 0.3300 0.0957 0.4807 0.055 Uiso 1 1 calc R
H31B H 0.2253 0.0613 0.4558 0.055 Uiso 1 1 calc R
H31C H 0.2430 0.1772 0.4210 0.055 Uiso 1 1 calc R
C32 C -0.1594(7) 0.0225(8) 0.3733(5) 0.033(2) Uani 1 1 d .
H32A H -0.1423 -0.0199 0.4192 0.049 Uiso 1 1 calc R
H32B H -0.1685 -0.0291 0.3413 0.049 Uiso 1 1 calc R
H32C H -0.2356 0.0945 0.3767 0.049 Uiso 1 1 calc R

loop_
_atom_site_aniso_label
_atom_site_aniso_U_11
_atom_site_aniso_U_22
_atom_site_aniso_U_33
_atom_site_aniso_U_23
_atom_site_aniso_U_13
_atom_site_aniso_U_12
Zr1 0.0084(4) 0.0059(3) 0.0122(4) 0.0006(3) -0.0018(3) -0.0018(3)
Ge1 0.0098(4) 0.0089(4) 0.0126(4) 0.0012(3) -0.0015(3) -0.0026(3)
P1 0.0132(10) 0.0107(10) 0.0285(12) -0.0055(9) -0.0009(9) -0.0041(8)
Si1 0.0144(11) 0.0099(10) 0.0140(11) -0.0016(8) 0.0001(8) -0.0038(8)
Si2 0.0168(11) 0.0200(11) 0.0168(12) 0.0008(9) 0.0014(9) -0.0075(9)
Si3 0.0191(12) 0.0130(11) 0.0143(11) 0.0018(9) 0.0001(9) -0.0064(9)
Si4 0.0112(11) 0.0122(10) 0.0166(11) 0.0012(8) -0.0010(8) -0.0043(8)
Si5 0.0144(11) 0.0158(11) 0.0189(12) -0.0028(9) -0.0012(9) -0.0069(9)
Si6 0.0139(11) 0.0156(11) 0.0215(12) -0.0001(9) -0.0017(9) -0.0042(9)
Si7 0.0144(11) 0.0126(11) 0.0249(13) 0.0040(9) 0.0009(9) -0.0006(9)
Si8 0.0216(12) 0.0334(14) 0.0196(13) 0.0029(10) -0.0072(10) -0.0147(11)
C1 0.022(4) 0.017(4) 0.016(4) 0.004(3) -0.001(3) 0.001(3)
C2 0.024(5) 0.033(5) 0.018(4) 0.006(4) -0.003(4) -0.015(4)
C3 0.017(4) 0.012(4) 0.028(4) -0.001(3) -0.005(3) -0.013(3)
C4 0.018(4) 0.020(4) 0.015(4) 0.004(3) -0.002(3) -0.006(3)
C5 0.020(4) 0.019(4) 0.019(4) 0.002(3) -0.004(3) -0.009(3)
C6 0.015(4) 0.022(4) 0.037(6) -0.013(4) 0.001(4) -0.009(4)
C7 0.012(4) 0.012(4) 0.053(6) 0.016(4) -0.003(4) 0.002(3)
C8 0.012(4) 0.030(5) 0.016(4) 0.002(4) -0.002(3) 0.000(4)
C9 0.014(4) 0.013(4) 0.029(5) 0.003(3) -0.002(3) 0.000(3)
C10 0.008(4) 0.026(4) 0.016(4) 0.002(3) -0.002(3) -0.001(3)
C11 0.015(4) 0.015(4) 0.033(5) -0.007(4) -0.005(4) -0.007(3)
C12 0.020(5) 0.019(5) 0.067(7) -0.009(4) 0.000(5) -0.001(4)
C13 0.032(5) 0.006(4) 0.043(6) -0.001(4) -0.001(4) -0.010(4)
C14 0.032(4) 0.016(3) 0.035(4) 0.008(3) -0.005(3) -0.010(3)
C15 0.028(5) 0.024(4) 0.023(5) -0.005(4) -0.005(4) -0.014(4)
C16 0.055(7) 0.042(6) 0.023(5) -0.010(4) -0.003(5) -0.024(5)
C17 0.049(6) 0.027(5) 0.017(5) -0.007(4) 0.002(4) -0.014(4)
C18 0.031(5) 0.019(4) 0.041(6) -0.008(4) -0.004(4) -0.014(4)
C19 0.047(6) 0.034(5) 0.018(5) 0.014(4) -0.010(4) -0.023(5)
C20 0.021(4) 0.010(4) 0.027(5) -0.007(3) 0.005(4) 0.000(3)
C21 0.019(4) 0.022(4) 0.038(5) -0.004(4) 0.004(4) -0.015(4)
C22 0.023(5) 0.023(4) 0.020(5) -0.003(4) 0.001(4) -0.006(4)
C23 0.021(5) 0.019(4) 0.040(5) 0.003(4) -0.008(4) -0.010(4)
C24 0.023(5) 0.018(4) 0.030(5) 0.003(4) -0.001(4) 0.000(4)
C25 0.023(4) 0.010(4) 0.036(5) -0.008(4) -0.004(4) -0.006(3)
C26 0.021(5) 0.025(5) 0.037(5) -0.013(4) 0.002(4) -0.009(4)
C27 0.027(5) 0.019(5) 0.048(6) 0.012(4) 0.004(4) 0.000(4)
C28 0.021(5) 0.033(5) 0.032(5) -0.004(4) 0.009(4) -0.005(4)
C29 0.039(6) 0.058(7) 0.044(7) 0.018(5) -0.025(5) -0.017(5)
C30 0.035(5) 0.055(6) 0.022(5) -0.004(4) -0.004(4) -0.028(5)
C31 0.044(6) 0.055(6) 0.022(5) -0.015(4) 0.003(4) -0.030(5)
C32 0.016(5) 0.048(6) 0.029(5) 0.002(4) 0.008(4) -0.011(4)

loop_
_atom_type_symbol
_atom_type_description
_atom_type_scat_dispersion_real
_atom_type_scat_dispersion_imag
_atom_type_scat_source
C C 0.0033 0.0016 'International Tables Vol C Tables 4.2.6.8 and 6.1.1.4'
H H 0.0000 0.0000 'International Tables Vol C Tables 4.2.6.8 and 6.1.1.4'
Si Si 0.0817 0.0704 'International Tables Vol C Tables 4.2.6.8 and 6.1.1.4'
P P 0.1023 0.0942 'International Tables Vol C Tables 4.2.6.8 and 6.1.1.4'
Ge Ge 0.1547 1.8001 'International Tables Vol C Tables 4.2.6.8 and 6.1.1.4'
Zr Zr -2.9673 0.5597 'International Tables Vol C Tables 4.2.6.8 and 6.1.1.4'

loop_
_geom_angle_atom_site_label_1
_geom_angle_atom_site_label_2
_geom_angle_atom_site_label_3
_geom_angle
C8 Zr1 C9 33.2(3)
C8 Zr1 C4 133.5(3)
C9 Zr1 C4 146.4(3)
C8 Zr1 C3 113.3(3)
C9 Zr1 C3 143.8(3)
C4 Zr1 C3 32.3(2)
C8 Zr1 C1 80.9(3)
C9 Zr1 C1 96.5(3)
C4 Zr1 C1 53.9(3)
C3 Zr1 C1 53.9(2)
C8 Zr1 C10 54.6(3)
C9 Zr1 C10 33.0(2)
C4 Zr1 C10 167.7(2)
C3 Zr1 C10 159.8(2)
C1 Zr1 C10 129.4(3)
C8 Zr1 C7 33.3(3)
C9 Zr1 C7 55.2(2)
C4 Zr1 C7 137.7(3)
C3 Zr1 C7 105.9(3)
C1 Zr1 C7 101.5(3)
C10 Zr1 C7 54.6(3)
C8 Zr1 C2 82.3(3)
C9 Zr1 C2 111.0(3)
C4 Zr1 C2 54.3(3)
C3 Zr1 C2 32.7(3)
C1 Zr1 C2 32.9(2)
C10 Zr1 C2 136.3(3)
C7 Zr1 C2 86.0(3)
C8 Zr1 C5 110.3(3)
C9 Zr1 C5 113.9(3)
C4 Zr1 C5 32.5(2)
C3 Zr1 C5 53.7(2)
C1 Zr1 C5 32.4(2)
C10 Zr1 C5 142.3(2)
C7 Zr1 C5 133.9(3)
C2 Zr1 C5 54.3(3)
C8 Zr1 C6 53.1(3)
C9 Zr1 C6 53.4(3)
C4 Zr1 C6 157.8(3)
C3 Zr1 C6 128.3(2)
C1 Zr1 C6 132.0(3)
C10 Zr1 C6 32.1(2)
C7 Zr1 C6 31.9(3)
C2 Zr1 C6 116.8(3)
C5 Zr1 C6 163.4(3)
C8 Zr1 Ge1 120.81(19)
C9 Zr1 Ge1 88.20(19)
C4 Zr1 Ge1 86.81(18)
C3 Zr1 Ge1 118.35(17)
C1 Zr1 Ge1 107.66(19)
C10 Zr1 Ge1 80.89(18)
C7 Zr1 Ge1 135.47(19)
C2 Zr1 Ge1 134.86(19)
C5 Zr1 Ge1 80.71(18)
C6 Zr1 Ge1 107.5(2)
C8 Zr1 P1 123.7(2)
C9 Zr1 P1 125.27(19)
C4 Zr1 P1 88.13(19)
C3 Zr1 P1 80.88(18)
C1 Zr1 P1 134.73(18)
C10 Zr1 P1 93.13(18)
C7 Zr1 P1 90.9(2)
C2 Zr1 P1 107.0(2)
C5 Zr1 P1 120.08(18)
C6 Zr1 P1 74.83(19)
Ge1 Zr1 P1 91.80(6)
Si4 Ge1 Si1 101.82(8)
Si4 Ge1 Zr1 128.43(6)
Si1 Ge1 Zr1 129.32(6)
C13 P1 C11 104.4(4)
C13 P1 C15 98.5(4)
C11 P1 C15 103.7(4)
C13 P1 Zr1 117.0(3)
C11 P1 Zr1 112.4(2)
C15 P1 Zr1 118.7(3)
Si6 Si1 Si2 101.67(11)
Si6 Si1 Si5 104.37(11)
Si2 Si1 Si5 110.34(11)
Si6 Si1 Ge1 122.55(10)
Si2 Si1 Ge1 104.36(10)
Si5 Si1 Ge1 112.76(10)
C17 Si2 C32 106.6(4)
C17 Si2 Si3 110.2(3)
C32 Si2 Si3 109.8(3)
C17 Si2 Si1 109.8(3)
C32 Si2 Si1 118.3(3)
Si3 Si2 Si1 102.02(11)
C18 Si3 C19 104.9(4)
C18 Si3 Si2 106.1(3)
C19 Si3 Si2 113.6(3)
C18 Si3 Si4 113.3(3)
C19 Si3 Si4 115.3(3)
Si2 Si3 Si4 103.46(11)
Si3 Si4 Si7 103.69(11)
Si3 Si4 Si8 104.80(11)
Si7 Si4 Si8 105.01(11)
Si3 Si4 Ge1 106.79(10)
Si7 Si4 Ge1 113.75(10)
Si8 Si4 Ge1 121.15(10)
C20 Si5 C21 107.2(4)
C20 Si5 C22 106.7(4)
C21 Si5 C22 105.6(4)
C20 Si5 Si1 112.4(3)
C21 Si5 Si1 113.3(3)
C22 Si5 Si1 111.1(3)
C23 Si6 C24 106.0(4)
C23 Si6 C25 106.9(4)
C24 Si6 C25 105.4(4)
C23 Si6 Si1 105.6(3)
C24 Si6 Si1 118.7(3)
C25 Si6 Si1 113.5(3)
C26 Si7 C27 106.9(4)
C26 Si7 C28 108.6(4)
C27 Si7 C28 104.0(4)
C26 Si7 Si4 111.0(3)
C27 Si7 Si4 111.4(3)
C28 Si7 Si4 114.5(3)
C30 Si8 C31 105.9(4)
C30 Si8 C29 107.0(4)
C31 Si8 C29 106.7(5)
C30 Si8 Si4 115.3(3)
C31 Si8 Si4 112.9(3)
C29 Si8 Si4 108.5(3)
C5 C1 C2 108.7(7)
C5 C1 Zr1 74.5(4)
C2 C1 Zr1 73.9(5)
C3 C2 C1 106.1(7)
C3 C2 Zr1 72.8(4)
C1 C2 Zr1 73.2(4)
C4 C3 C2 109.3(7)
C4 C3 Zr1 73.8(4)
C2 C3 Zr1 74.5(4)
C3 C4 C5 108.3(7)
C3 C4 Zr1 73.9(4)
C5 C4 Zr1 75.0(4)
C4 C5 C1 107.5(7)
C4 C5 Zr1 72.5(4)
C1 C5 Zr1 73.1(4)
C7 C6 C10 111.7(7)
C7 C6 Zr1 73.2(5)
C10 C6 Zr1 73.1(4)
C6 C7 C8 105.1(7)
C6 C7 Zr1 74.8(5)
C8 C7 Zr1 71.2(4)
C9 C8 C7 109.3(7)
C9 C8 Zr1 74.0(4)
C7 C8 Zr1 75.6(5)
C8 C9 C10 107.5(7)
C8 C9 Zr1 72.8(4)
C10 C9 Zr1 75.0(4)
C6 C10 C9 106.3(7)
C6 C10 Zr1 74.8(4)
C9 C10 Zr1 72.0(4)
C12 C11 P1 117.4(5)
C14 C13 P1 117.5(6)
C16 C15 P1 117.4(6)

loop_
_geom_bond_atom_site_label_1
_geom_bond_atom_site_label_2
_geom_bond_distance
Zr1 C8 2.453(8)
Zr1 C9 2.470(7)
Zr1 C4 2.489(7)
Zr1 C3 2.491(7)
Zr1 C1 2.503(8)
Zr1 C10 2.509(7)
Zr1 C7 2.510(8)
Zr1 C2 2.512(8)
Zr1 C5 2.521(7)
Zr1 C6 2.531(8)
Zr1 Ge1 2.6316(13)
Zr1 P1 2.716(2)
Ge1 Si4 2.458(2)
Ge1 Si1 2.465(2)
P1 C13 1.831(8)
P1 C11 1.842(8)
P1 C15 1.880(8)
Si1 Si6 2.371(3)
Si1 Si2 2.372(3)
Si1 Si5 2.376(3)
Si2 C17 1.888(8)
Si2 C32 1.905(8)
Si2 Si3 2.328(3)
Si3 C18 1.888(8)
Si3 C19 1.896(8)
Si3 Si4 2.351(3)
Si4 Si7 2.361(3)
Si4 Si8 2.368(3)
Si5 C20 1.882(7)
Si5 C21 1.887(8)
Si5 C22 1.888(8)
Si6 C23 1.883(8)
Si6 C24 1.889(8)
Si6 C25 1.892(8)
Si7 C26 1.886(8)
Si7 C27 1.891(8)
Si7 C28 1.895(8)
Si8 C30 1.872(9)
Si8 C31 1.883(9)
Si8 C29 1.900(9)
C1 C5 1.404(11)
C1 C2 1.420(11)
C2 C3 1.410(11)
C3 C4 1.387(10)
C4 C5 1.404(10)
C6 C7 1.387(12)
C6 C10 1.395(11)
C7 C8 1.422(11)
C8 C9 1.405(11)
C9 C10 1.415(11)
C11 C12 1.545(11)
C13 C14 1.494(11)
C15 C16 1.494(12)
